data_7028402
loop_
_publ_author_name
'Hashemi, Lida'
'Morsali, Ali'
'Joo, Sang Woo'

_publ_section_title
;
 Mechanochemical solid state anion-exchange of lead(II) coordination
 polymers via an intermediate coordination polymer; new precursors for the
 preparation of PbBr2/Pb3O2Br2, PbBr(OH) and PbO nanoparticles.
;
_journal_issue 4
_journal_name_full 'Dalton transactions (Cambridge, England : 2003)'
_journal_page_first 1489
_journal_page_last 1492
_journal_paper_doi 10.1039/c3dt51533h
_journal_volume 43
_journal_year 2014
_chemical_formula_moiety 'C14 H14 Br2 N4 Pb'
_chemical_formula_sum 'C14 H14 Br2 N4 Pb'
_chemical_formula_weight 605.29
_chemical_name_systematic
;
?
;
_space_group_IT_number 13
_symmetry_cell_setting monoclinic
_symmetry_space_group_name_Hall '-P 2yc'
_symmetry_space_group_name_H-M 'P 1 2/c 1'
_atom_sites_solution_hydrogens geom
_atom_sites_solution_primary direct
_atom_sites_solution_secondary difmap
_audit_creation_method SHELXL-97
_cell_angle_alpha 90.00
_cell_angle_beta 117.679(17)
_cell_angle_gamma 90.00
_cell_formula_units_Z 2
_cell_length_a 15.179(4)
_cell_length_b 4.2189(10)
_cell_length_c 16.682(3)
_cell_measurement_reflns_used 1576
_cell_measurement_temperature 298(2)
_cell_measurement_theta_max 25.29
_cell_measurement_theta_min 2.45
_cell_volume 946.0(4)
_computing_cell_refinement 'SAINT (Bruker, 2002)'
_computing_data_collection 'SMART (Bruker, 2002)'
_computing_data_reduction SAINT
_computing_molecular_graphics 'SHELXTL(Bruker, 2002)'
_computing_publication_material SHELXL97
_computing_structure_refinement 'SHELXL97 (Sheldrick, 1997)'
_computing_structure_solution 'SHELXS97 (Sheldrick, 1997)'
_diffrn_ambient_temperature 298(2)
_diffrn_measured_fraction_theta_full 0.999
_diffrn_measured_fraction_theta_max 0.999
_diffrn_measurement_device_type 'Bruker APEX area-detector diffractometer'
_diffrn_measurement_method '\f and \w scan'
_diffrn_radiation_monochromator graphite
_diffrn_radiation_source 'fine-focus sealed tube'
_diffrn_radiation_type MoK\a
_diffrn_radiation_wavelength 0.71073
_diffrn_reflns_av_R_equivalents 0.0382
_diffrn_reflns_av_sigmaI/netI 0.0461
_diffrn_reflns_limit_h_max 18
_diffrn_reflns_limit_h_min -17
_diffrn_reflns_limit_k_max 5
_diffrn_reflns_limit_k_min -4
_diffrn_reflns_limit_l_max 16
_diffrn_reflns_limit_l_min -20
_diffrn_reflns_number 4820
_diffrn_reflns_theta_full 25.65
_diffrn_reflns_theta_max 25.65
_diffrn_reflns_theta_min 1.51
_exptl_absorpt_coefficient_mu 13.139
_exptl_absorpt_correction_T_max 0.3016
_exptl_absorpt_correction_T_min 0.1255
_exptl_absorpt_correction_type multi-scan
_exptl_absorpt_process_details '(SADABS; Bruker, 2002)'
_exptl_crystal_colour Colorless
_exptl_crystal_density_diffrn 2.125
_exptl_crystal_density_method 'not measured'
_exptl_crystal_description Block
_exptl_crystal_F_000 556
_exptl_crystal_size_max 0.27
_exptl_crystal_size_mid 0.23
_exptl_crystal_size_min 0.12
_refine_diff_density_max 0.991
_refine_diff_density_min -2.944
_refine_diff_density_rms 0.375
_refine_ls_extinction_method none
_refine_ls_goodness_of_fit_ref 1.216
_refine_ls_hydrogen_treatment constr
_refine_ls_matrix_type full
_refine_ls_number_parameters 97
_refine_ls_number_reflns 1789
_refine_ls_number_restraints 0
_refine_ls_restrained_S_all 1.216
_refine_ls_R_factor_all 0.0530
_refine_ls_R_factor_gt 0.0466
_refine_ls_shift/su_max 0.001
_refine_ls_shift/su_mean 0.000
_refine_ls_structure_factor_coef Fsqd
_refine_ls_weighting_details 'calc w=1/[\s^2^(Fo^2^)+(0.0646P)^2^+0.0000P] where P=(Fo^2^+2Fc^2^)/3'
_refine_ls_weighting_scheme calc
_refine_ls_wR_factor_gt 0.1077
_refine_ls_wR_factor_ref 0.1235
_reflns_number_gt 1680
_reflns_number_total 1789
_reflns_threshold_expression I>2\s(I)
_cod_data_source_file c3dt51533h.txt
_cod_data_source_block 923am
_cod_depositor_comments
;
The following automatic conversions were performed:

'_symmetry_cell_setting' value 'Monoclinic' changed to 'monoclinic'
according to
/usr/data/users/saulius/automatic-downloads/current/RSC/lib/dictionaries/cif_core.dic
dictionary named 'cif_core.dic' version 2.4.2 from 2011-04-26.

Automatic conversion script
Id: cif_fix_values 2281 2013-09-26 08:29:07Z andrius 
;
_cod_original_sg_symbol_H-M 'P 2/c'
_cod_database_code 7028402

loop_
_symmetry_equiv_pos_as_xyz
'x, y, z'
'-x, y, -z+1/2'
'-x, -y, -z'
'x, -y, z-1/2'

loop_
_atom_site_label
_atom_site_type_symbol
_atom_site_fract_x
_atom_site_fract_y
_atom_site_fract_z
_atom_site_U_iso_or_equiv
_atom_site_adp_type
_atom_site_occupancy
_atom_site_symmetry_multiplicity
_atom_site_calc_flag
_atom_site_refinement_flags
Pb1 Pb 0.0000 0.39133(10) -0.2500 0.0344(2) Uani 1 2 d S
Br1 Br 0.11046(8) -0.1035(2) -0.29465(9) 0.0544(3) Uani 1 1 d .
N1 N 0.1448(6) 0.405(2) -0.0806(6) 0.060(3) Uani 1 1 d .
N3 N 0.4636(6) 0.339(2) 0.2057(6) 0.055(2) Uani 1 1 d .
C1 C 0.2363(8) 0.285(3) -0.0556(7) 0.067(3) Uani 1 1 d .
H1 H 0.2481 0.1912 -0.1001 0.080 Uiso 1 1 calc R
C2 C 0.3121(8) 0.292(3) 0.0301(7) 0.066(3) Uani 1 1 d .
H2 H 0.3726 0.1963 0.0435 0.079 Uiso 1 1 calc R
C3 C 0.2991(7) 0.442(2) 0.0973(7) 0.046(2) Uani 1 1 d .
C4 C 0.2049(8) 0.568(2) 0.0729(8) 0.054(3) Uani 1 1 d .
H4 H 0.1915 0.6701 0.1154 0.064 Uiso 1 1 calc R
C5 C 0.1324(8) 0.538(3) -0.0155(8) 0.061(3) Uani 1 1 d .
H5 H 0.0696 0.6181 -0.0303 0.073 Uiso 1 1 calc R
C6 C 0.3798(6) 0.463(2) 0.1917(6) 0.042(2) Uani 1 1 d .
C7 C 0.3632(9) 0.613(3) 0.2642(7) 0.064(3) Uani 1 1 d .
H7A H 0.3980 0.4948 0.3193 0.096 Uiso 1 1 calc R
H7B H 0.2934 0.6141 0.2466 0.096 Uiso 1 1 calc R
H7C H 0.3876 0.8267 0.2736 0.096 Uiso 1 1 calc R

loop_
_atom_site_aniso_label
_atom_site_aniso_U_11
_atom_site_aniso_U_22
_atom_site_aniso_U_33
_atom_site_aniso_U_23
_atom_site_aniso_U_13
_atom_site_aniso_U_12
Pb1 0.0300(3) 0.0359(3) 0.0300(3) 0.000 0.0076(2) 0.000
Br1 0.0550(6) 0.0499(7) 0.0698(8) -0.0071(5) 0.0386(6) -0.0052(4)
N1 0.036(5) 0.091(8) 0.042(5) 0.003(5) 0.010(4) -0.001(4)
N3 0.042(5) 0.076(6) 0.035(5) 0.002(4) 0.007(4) -0.002(4)
C1 0.051(7) 0.099(9) 0.040(6) -0.013(6) 0.012(5) 0.004(6)
C2 0.045(6) 0.105(9) 0.035(6) -0.014(6) 0.007(5) 0.006(6)
C3 0.035(5) 0.060(7) 0.032(5) 0.007(4) 0.006(4) -0.006(4)
C4 0.046(6) 0.070(8) 0.045(6) -0.001(5) 0.021(5) 0.006(5)
C5 0.037(6) 0.094(9) 0.046(7) 0.003(6) 0.015(5) 0.008(5)
C6 0.028(5) 0.054(6) 0.037(5) -0.001(4) 0.009(4) -0.003(4)
C7 0.054(7) 0.088(9) 0.037(6) -0.012(5) 0.011(5) -0.004(6)

loop_
_atom_type_symbol
_atom_type_description
_atom_type_scat_dispersion_real
_atom_type_scat_dispersion_imag
_atom_type_scat_source
C C 0.0033 0.0016 'International Tables Vol C Tables 4.2.6.8 and 6.1.1.4'
H H 0.0000 0.0000 'International Tables Vol C Tables 4.2.6.8 and 6.1.1.4'
Br Br -0.2901 2.4595 'International Tables Vol C Tables 4.2.6.8 and 6.1.1.4'
N N 0.0061 0.0033 'International Tables Vol C Tables 4.2.6.8 and 6.1.1.4'
Pb Pb -3.3944 10.1111 'International Tables Vol C Tables 4.2.6.8 and 6.1.1.4'

loop_
_geom_angle_atom_site_label_1
_geom_angle_atom_site_label_2
_geom_angle_atom_site_label_3
_geom_angle
_geom_angle_site_symmetry_1
_geom_angle_site_symmetry_3
N1 Pb1 N1 177.5(4) 2_554 .
N1 Pb1 Br1 91.90(19) 2_554 .
N1 Pb1 Br1 89.9(2) . .
N1 Pb1 Br1 89.9(2) 2_554 2_554
N1 Pb1 Br1 91.90(19) . 2_554
Br1 Pb1 Br1 91.08(4) . 2_554
N1 Pb1 Br1 90.1(2) 2_554 1_565
N1 Pb1 Br1 88.10(19) . 1_565
Br1 Pb1 Br1 89.51(3) . 1_565
Br1 Pb1 Br1 179.41(3) 2_554 1_565
N1 Pb1 Br1 88.10(19) 2_554 2_564
N1 Pb1 Br1 90.1(2) . 2_564
Br1 Pb1 Br1 179.41(3) . 2_564
Br1 Pb1 Br1 89.51(3) 2_554 2_564
Br1 Pb1 Br1 89.90(4) 1_565 2_564
N1 Pb1 Pb1 91.26(19) 2_554 1_545
N1 Pb1 Pb1 91.26(19) . 1_545
Br1 Pb1 Pb1 45.54(2) . 1_545
Br1 Pb1 Pb1 45.54(2) 2_554 1_545
Br1 Pb1 Pb1 135.05(2) 1_565 1_545
Br1 Pb1 Pb1 135.05(2) 2_564 1_545
N1 Pb1 Pb1 88.74(19) 2_554 1_565
N1 Pb1 Pb1 88.74(19) . 1_565
Br1 Pb1 Pb1 134.46(2) . 1_565
Br1 Pb1 Pb1 134.46(2) 2_554 1_565
Br1 Pb1 Pb1 44.95(2) 1_565 1_565
Br1 Pb1 Pb1 44.95(2) 2_564 1_565
Pb1 Pb1 Pb1 180.0 1_545 1_565
Pb1 Br1 Pb1 89.51(3) . 1_545
C5 N1 C1 115.4(10) . .
C5 N1 Pb1 121.6(7) . .
C1 N1 Pb1 123.0(7) . .
C6 N3 N3 115.3(10) . 2_655
N1 C1 C2 124.4(11) . .
N1 C1 H1 117.8 . .
C2 C1 H1 117.8 . .
C1 C2 C3 119.6(11) . .
C1 C2 H2 120.2 . .
C3 C2 H2 120.2 . .
C2 C3 C4 116.8(10) . .
C2 C3 C6 122.0(9) . .
C4 C3 C6 121.2(10) . .
C5 C4 C3 118.6(10) . .
C5 C4 H4 120.7 . .
C3 C4 H4 120.7 . .
N1 C5 C4 125.1(10) . .
N1 C5 H5 117.4 . .
C4 C5 H5 117.4 . .
N3 C6 C3 115.3(9) . .
N3 C6 C7 123.3(9) . .
C3 C6 C7 121.4(9) . .
C6 C7 H7A 109.5 . .
C6 C7 H7B 109.5 . .
H7A C7 H7B 109.5 . .
C6 C7 H7C 109.5 . .
H7A C7 H7C 109.5 . .
H7B C7 H7C 109.5 . .

loop_
_geom_bond_atom_site_label_1
_geom_bond_atom_site_label_2
_geom_bond_distance
_geom_bond_site_symmetry_2
Pb1 N1 2.655(9) 2_554
Pb1 N1 2.655(9) .
Pb1 Br1 2.9808(11) .
Pb1 Br1 2.9808(11) 2_554
Pb1 Br1 3.0113(11) 1_565
Pb1 Br1 3.0113(11) 2_564
Pb1 Pb1 4.2189(10) 1_545
Pb1 Pb1 4.2189(10) 1_565
Br1 Pb1 3.0113(11) 1_545
N1 C5 1.310(14) .
N1 C1 1.349(14) .
N3 C6 1.292(12) .
N3 N3 1.373(16) 2_655
C1 C2 1.358(14) .
C1 H1 0.9300 .
C2 C3 1.380(15) .
C2 H2 0.9300 .
C3 C4 1.396(14) .
C3 C6 1.481(13) .
C4 C5 1.377(15) .
C4 H4 0.9300 .
C5 H5 0.9300 .
C6 C7 1.487(15) .
C7 H7A 0.9600 .
C7 H7B 0.9600 .
C7 H7C 0.9600 .
